data_1563340
loop_
_publ_author_name
'Ling, Jie'
'Ward, Matthew'
'Burns, Peter C.'

_publ_section_title
;
 Hydrothermal syntheses and structures of the uranyl tellurates
 AgUO2(HTeO5) and Pb2UO2(TeO6)
;
_journal_issue 2
_journal_name_full 'Journal of Solid State Chemistry'
_journal_page_first 401
_journal_page_last 404
_journal_paper_doi 10.1016/j.jssc.2010.12.007
_journal_volume 184
_journal_year 2011
_chemical_formula_moiety Pb2UO2TeO6
_chemical_formula_sum 'O8 Pb2 Te U'
_chemical_formula_weight 908.01
_chemical_name_common 'Lead uranyl tellurate'
_space_group_IT_number 14
_space_group_name_Hall '-P 2ybc'
_space_group_name_H-M_alt 'P 1 21/c 1'
_symmetry_cell_setting monoclinic
_symmetry_space_group_name_H-M 'P 1 21/c 1'
_atom_sites_solution_hydrogens none
_atom_sites_solution_primary direct
_atom_sites_solution_secondary difmap
_audit_creation_method SHELXL-97
_cell_angle_alpha 90.00
_cell_angle_beta 90.703(2)
_cell_angle_gamma 90.00
_cell_formula_units_Z 2
_cell_length_a 5.7420(13)
_cell_length_b 7.7891(18)
_cell_length_c 7.9284(19)
_cell_measurement_reflns_used 860
_cell_measurement_temperature 296(2)
_cell_measurement_theta_max 28.56
_cell_measurement_theta_min 3.55
_cell_volume 354.57(14)
_computing_cell_refinement 'SMART SAINT'
_computing_data_collection SMART
_computing_data_reduction SAINT
_computing_molecular_graphics 'SHELXP-97 (Sheldrick, 1997)'
_computing_publication_material 'SHELCIF-97 (Sheldrick, 2000)'
_computing_structure_refinement 'SHELXL-97 (Sheldrick, 1997)'
_computing_structure_solution 'SHELXS-97 (Sheldrick, 1990)'
_diffrn_ambient_temperature 296(2)
_diffrn_detector_area_resol_mean 0
_diffrn_measured_fraction_theta_full 0.954
_diffrn_measured_fraction_theta_max 0.954
_diffrn_measurement_device_type 'Bruker APEX'
_diffrn_measurement_method '0.3 wide w/ exposures'
_diffrn_radiation_monochromator graphite
_diffrn_radiation_source 'fine-focus sealed tube'
_diffrn_radiation_type MoK\a
_diffrn_radiation_wavelength 0.71073
_diffrn_reflns_av_R_equivalents 0.0300
_diffrn_reflns_av_sigmaI/netI 0.0245
_diffrn_reflns_limit_h_max 7
_diffrn_reflns_limit_h_min -7
_diffrn_reflns_limit_k_max 10
_diffrn_reflns_limit_k_min -10
_diffrn_reflns_limit_l_max 10
_diffrn_reflns_limit_l_min -10
_diffrn_reflns_number 3976
_diffrn_reflns_theta_full 28.56
_diffrn_reflns_theta_max 28.56
_diffrn_reflns_theta_min 3.55
_diffrn_standards_decay_% 0
_diffrn_standards_interval_count N/A
_diffrn_standards_interval_time N/A
_diffrn_standards_number N/A
_exptl_absorpt_coefficient_mu 74.185
_exptl_absorpt_correction_T_max 0.196
_exptl_absorpt_correction_T_min 0.011
_exptl_absorpt_correction_type multi-scan
_exptl_absorpt_process_details SADABS
_exptl_crystal_colour yellow
_exptl_crystal_density_diffrn 8.505
_exptl_crystal_density_method 'not measured'
_exptl_crystal_description plate
_exptl_crystal_F_000 744
_exptl_crystal_size_max 0.068
_exptl_crystal_size_mid 0.054
_exptl_crystal_size_min 0.022
_refine_diff_density_max 2.518
_refine_diff_density_min -1.410
_refine_diff_density_rms 0.383
_refine_ls_extinction_coef 0.00162(15)
_refine_ls_extinction_expression Fc^*^=kFc[1+0.001xFc^2^\l^3^/sin(2\q)]^-1/4^
_refine_ls_extinction_method SHELXL
_refine_ls_goodness_of_fit_ref 1.174
_refine_ls_hydrogen_treatment none
_refine_ls_matrix_type full
_refine_ls_number_parameters 59
_refine_ls_number_reflns 860
_refine_ls_number_restraints 0
_refine_ls_restrained_S_all 1.174
_refine_ls_R_factor_all 0.0265
_refine_ls_R_factor_gt 0.0223
_refine_ls_shift/su_max 0.001
_refine_ls_shift/su_mean 0.000
_refine_ls_structure_factor_coef Fsqd
_refine_ls_weighting_details 'calc w=1/[\s^2^(Fo^2^)+(0.0185P)^2^+5.2826P] where P=(Fo^2^+2Fc^2^)/3'
_refine_ls_weighting_scheme calc
_refine_ls_wR_factor_gt 0.0492
_refine_ls_wR_factor_ref 0.0504
_reflns_number_gt 765
_reflns_number_total 860
_reflns_threshold_expression >2sigma(I)
_cod_data_source_file JSSC-2011-184-401.CIF
_cod_data_source_block Pb
_cod_depositor_comments
;
The following automatic conversions were performed:

data item '_chemical_melting_point' value 'n/a' was changed to '?' --
the value is undefined or not given.

data item '_exptl_crystal_density_meas' value 'n/a' was changed to
'?' -- the value is perceived as not measured.

Automatic conversion script
Id: cif_fix_values 8369 2020-08-20 11:38:08Z andrius 
;
_cod_original_sg_symbol_H-M P2(1)/c
_cod_database_code 1563340

loop_
_symmetry_equiv_pos_as_xyz
'x, y, z'
'-x, y+1/2, -z+1/2'
'-x, -y, -z'
'x, -y-1/2, z-1/2'

loop_
_atom_site_label
_atom_site_type_symbol
_atom_site_fract_x
_atom_site_fract_y
_atom_site_fract_z
_atom_site_U_iso_or_equiv
_atom_site_adp_type
_atom_site_occupancy
_atom_site_symmetry_multiplicity
_atom_site_calc_flag
_atom_site_refinement_flags
_atom_site_disorder_assembly
_atom_site_disorder_group
Pb1 Pb 0.00212(6) 0.16480(5) 0.31347(4) 0.00960(13) Uani 1 1 d . . .
U1 U 0.5000 0.0000 0.0000 0.00443(13) Uani 1 2 d S . .
Te1 Te 0.5000 0.0000 0.5000 0.00366(17) Uani 1 2 d S . .
O1 O 0.6315(12) 0.2299(8) 0.4969(9) 0.0088(13) Uani 1 1 d . . .
O2 O 0.3883(11) 0.0273(9) 0.2684(8) 0.0100(13) Uani 1 1 d . . .
O3 O 0.2041(11) 0.0648(8) -0.0644(8) 0.0095(13) Uani 1 1 d . . .
O4 O 0.2017(11) 0.0835(8) 0.5669(8) 0.0075(13) Uani 1 1 d . . .

loop_
_atom_site_aniso_label
_atom_site_aniso_U_11
_atom_site_aniso_U_22
_atom_site_aniso_U_33
_atom_site_aniso_U_23
_atom_site_aniso_U_13
_atom_site_aniso_U_12
Pb1 0.00961(18) 0.01027(19) 0.00891(18) 0.00032(14) -0.00038(12) 0.00001(14)
U1 0.0048(2) 0.0051(2) 0.0034(2) 0.00021(16) 0.00071(16) -0.00033(17)
Te1 0.0036(3) 0.0046(4) 0.0029(4) 0.0003(3) 0.0006(3) -0.0001(3)
O1 0.009(3) 0.006(3) 0.011(3) 0.002(2) -0.001(3) -0.002(2)
O2 0.009(3) 0.016(4) 0.005(3) 0.000(3) 0.001(2) 0.005(3)
O3 0.007(3) 0.009(3) 0.013(3) 0.002(3) -0.001(3) 0.003(2)
O4 0.006(3) 0.011(3) 0.005(3) 0.002(3) 0.001(2) 0.002(2)

loop_
_atom_type_symbol
_atom_type_description
_atom_type_scat_dispersion_real
_atom_type_scat_dispersion_imag
_atom_type_scat_source
O O 0.0106 0.0060 'International Tables Vol C Tables 4.2.6.8 and 6.1.1.4'
Te Te -0.5308 1.6751 'International Tables Vol C Tables 4.2.6.8 and 6.1.1.4'
Pb Pb -3.3944 10.1111 'International Tables Vol C Tables 4.2.6.8 and 6.1.1.4'
U U -9.6767 9.6646 'International Tables Vol C Tables 4.2.6.8 and 6.1.1.4'

loop_
_geom_angle_atom_site_label_1
_geom_angle_atom_site_label_2
_geom_angle_atom_site_label_3
_geom_angle
_geom_angle_site_symmetry_1
_geom_angle_site_symmetry_3
O4 Pb1 O4 72.1(2) . 3_556
O4 Pb1 O2 65.7(2) . .
O4 Pb1 O2 98.4(2) 3_556 .
O4 Pb1 O3 72.1(2) . 4_566
O4 Pb1 O3 135.2(2) 3_556 4_566
O2 Pb1 O3 90.5(2) . 4_566
O4 Pb1 O1 88.2(2) . 1_455
O4 Pb1 O1 63.1(2) 3_556 1_455
O2 Pb1 O1 152.3(2) . 1_455
O3 Pb1 O1 89.9(2) 4_566 1_455
O4 Pb1 Te1 32.17(15) . .
O4 Pb1 Te1 86.43(15) 3_556 .
O2 Pb1 Te1 33.65(15) . .
O3 Pb1 Te1 77.12(15) 4_566 .
O1 Pb1 Te1 120.29(15) 1_455 .
O3 U1 O3 180.0(4) 3_655 .
O3 U1 O1 92.8(3) 3_655 2_645
O3 U1 O1 87.2(3) . 2_645
O3 U1 O1 87.2(3) 3_655 4_565
O3 U1 O1 92.8(3) . 4_565
O1 U1 O1 180.0(3) 2_645 4_565
O3 U1 O2 92.1(3) 3_655 .
O3 U1 O2 87.9(3) . .
O1 U1 O2 88.7(3) 2_645 .
O1 U1 O2 91.3(3) 4_565 .
O3 U1 O2 87.9(3) 3_655 3_655
O3 U1 O2 92.1(3) . 3_655
O1 U1 O2 91.3(3) 2_645 3_655
O1 U1 O2 88.7(3) 4_565 3_655
O2 U1 O2 180.0(5) . 3_655
O4 Te1 O4 180.0(4) . 3_656
O4 Te1 O1 92.3(3) . .
O4 Te1 O1 87.7(3) 3_656 .
O4 Te1 O1 87.7(3) . 3_656
O4 Te1 O1 92.3(3) 3_656 3_656
O1 Te1 O1 180.0 . 3_656
O4 Te1 O2 93.5(3) . 3_656
O4 Te1 O2 86.5(3) 3_656 3_656
O1 Te1 O2 89.4(3) . 3_656
O1 Te1 O2 90.6(3) 3_656 3_656
O4 Te1 O2 86.5(3) . .
O4 Te1 O2 93.5(3) 3_656 .
O1 Te1 O2 90.6(3) . .
O1 Te1 O2 89.4(3) 3_656 .
O2 Te1 O2 180.0 3_656 .
O4 Te1 Pb1 138.38(18) . 3_656
O4 Te1 Pb1 41.62(18) 3_656 3_656
O1 Te1 Pb1 91.6(2) . 3_656
O1 Te1 Pb1 88.4(2) 3_656 3_656
O2 Te1 Pb1 45.11(19) 3_656 3_656
O2 Te1 Pb1 134.89(19) . 3_656
O4 Te1 Pb1 41.62(18) . .
O4 Te1 Pb1 138.38(18) 3_656 .
O1 Te1 Pb1 88.4(2) . .
O1 Te1 Pb1 91.6(2) 3_656 .
O2 Te1 Pb1 134.89(19) 3_656 .
O2 Te1 Pb1 45.11(19) . .
Pb1 Te1 Pb1 180.0 3_656 .
Te1 O1 U1 137.4(3) . 2_655
Te1 O1 Pb1 98.4(3) . 1_655
U1 O1 Pb1 117.5(3) 2_655 1_655
Te1 O2 U1 142.2(3) . .
Te1 O2 Pb1 101.2(3) . .
U1 O2 Pb1 116.3(3) . .
U1 O3 Pb1 137.4(3) . 4_565
Te1 O4 Pb1 106.2(3) . .
Te1 O4 Pb1 105.8(3) . 3_556
Pb1 O4 Pb1 107.9(2) . 3_556

loop_
_geom_bond_atom_site_label_1
_geom_bond_atom_site_label_2
_geom_bond_distance
_geom_bond_site_symmetry_2
Pb1 O4 2.386(6) .
Pb1 O4 2.457(6) 3_556
Pb1 O2 2.492(6) .
Pb1 O3 2.587(6) 4_566
Pb1 O1 2.641(7) 1_455
Pb1 Te1 3.4502(7) .
U1 O3 1.839(6) 3_655
U1 O3 1.839(6) .
U1 O1 2.236(7) 2_645
U1 O1 2.236(7) 4_565
U1 O2 2.240(6) .
U1 O2 2.240(6) 3_655
Te1 O4 1.913(6) .
Te1 O4 1.913(6) 3_656
Te1 O1 1.943(6) .
Te1 O1 1.943(6) 3_656
Te1 O2 1.949(6) 3_656
Te1 O2 1.949(6) .
Te1 Pb1 3.4502(7) 3_656
O1 U1 2.236(7) 2_655
O1 Pb1 2.641(7) 1_655
O3 Pb1 2.587(6) 4_565
O4 Pb1 2.457(6) 3_556
